data_7209356
loop_
_publ_author_name
'Nilges, T.'
'Bawohl, M.'

_publ_section_title
;
 Structures and thermal properties of silver(I) (poly)chalcogenide halide
 solid solutions Ag10 Te(4-(q,p)) Q(q,p) Br3 with Q = S, Se
;
_journal_name_full
;
Zeitschrift fuer Naturforschung, Teil B. Anorganische Chemie, Organische
 Chemie (42,1987-)
;
_journal_page_first 629
_journal_page_last 636
_journal_volume 63
_journal_year 2008
_chemical_formula_sum 'Ag10.078 Br3 Se0.4 Te3.6'
_chemical_name_systematic 'Ag10.078 Te3.6 Se0.4 Br3'
_space_group_IT_number 194
_symmetry_space_group_name_Hall '-P 6c 2c'
_symmetry_space_group_name_H-M 'P 63/m m c'
_cell_angle_alpha 90
_cell_angle_beta 90
_cell_angle_gamma 120
_cell_formula_units_Z 6
_cell_length_a 13.722
_cell_length_b 13.722
_cell_length_c 15.305
_cell_volume 2495.737
_citation_journal_id_ASTM ZNBSEN
_cod_data_source_file silver1-2_636.cif
_cod_data_source_block Ag10.078Br3Se0.4Te3.6
_cod_database_code 7209356

loop_
_symmetry_equiv_pos_as_xyz
x,y,z
x-y,x,z+1/2
-y,x-y,z
-x,-y,z+1/2
-x+y,-x,z
y,-x+y,z+1/2
-y,-x,-z+1/2
x-y,-y,-z
x,x-y,-z+1/2
y,x,-z
-x+y,y,-z+1/2
-x,-x+y,-z
-x,-y,-z
-x+y,-x,-z-1/2
y,-x+y,-z
x,y,-z-1/2
x-y,x,-z
-y,x-y,-z-1/2
y,x,z-1/2
-x+y,y,z
-x,-x+y,z-1/2
-y,-x,z
x-y,-y,z-1/2
x,x-y,z

loop_
_atom_site_label
_atom_site_type_symbol
_atom_site_fract_x
_atom_site_fract_y
_atom_site_fract_z
_atom_site_occupancy
_atom_site_U_iso_or_equiv
Te2 Te-1 0.666667 0.333333 0.6593 0.9 0.0
Te4 Te-1 0 0 0.6556 0.45 0.0
Se2 Se-1 0.666667 0.333333 0.659342 0.1 0.0
Ag10 Ag+1 -0.025 0.32 0.5915 0.193 0.0
Br2 Br-1 0.3315 0.1658 0.4982 1 0.0
Te3 Te-1 0.3428 0.0089 0.75 0.9 0.0
Ag8 Ag+1 0.451 0.2255 0.666 0.44 0.0
Ag1 Ag+1 0.666667 0.333333 0.25 0.58 0.0
Ag4 Ag+1 0.129 -0.129 0.686 0.56 0.0
Se1 Se-1 0.666667 0.333333 0.419773 0.1 0.0
Ag3 Ag+1 -0.0923 -0.1845 0.715 0.31 0.0
Se3 Se-1 0.342817 0.008876 0.75 0.1 0.0
Se5 Se-1 0 0 0.591494 0.05 0.0
Se4 Se-1 0 0 0.655611 0.05 0.0
Ag6 Ag+1 0.489 0.1316 0.6431 0.521 0.0
Ag2 Ag+1 0.1122 0 0.5 0.207 0.0
Ag7 Ag+1 0.2255 -0.2255 0.671 0.36 0.0
Br1 Br-1 0.5 0 0.5 1 0.0
Ag5 Ag+1 0.364 -0.1291 0.64 0.486 0.0
Te1 Te-1 0.666667 0.333333 0.4198 0.9 0.0
Ag9 Ag+1 -0.0212 0.1817 0.6267 0.339 0.0
Te5 Te-1 0 0 0.5915 0.45 0.0
